data_1537554
loop_
_publ_author_name
'Krivovichev, S.V.'
'Yakovenchuk, V.N.'
'Pakhomovskii, Ya.A.'

_publ_section_title
;
 Topology and symmetry of titanosilicate framework in the crystal
 structure of shcherbakovite, Na (K, Ba)2 (Ti, Nb)2 O2 (Si4 O12)
;
_journal_name_full 'Zapiski Vserossijskogo Mineralogicheskogo Obshchestva'
_journal_page_first 55
_journal_page_last 63
_journal_volume 2004
_journal_year 2004
_chemical_formula_sum 'Ba0.2 Fe0.1 K1.6 Na1.2 Nb0.5 O14 Si4 Ti1.4'
_chemical_name_systematic
;
Na (K0.8 Ba0.1 Na0.1)2 (Ti0.7 Nb0.25 Fe0.05)2 (Si2 O7)2
;
_space_group_IT_number 74
_symmetry_space_group_name_Hall '-I 2b 2'
_symmetry_space_group_name_H-M 'I m m a'
_cell_angle_alpha 90
_cell_angle_beta 90
_cell_angle_gamma 90
_cell_formula_units_Z 4
_cell_length_a 8.1511
_cell_length_b 10.5502
_cell_length_c 13.9784
_cell_volume 1202.083
_citation_journal_id_ASTM ZVMOEK
_cod_data_source_file Krivovichev_ZVMOEK_2004_539.cif
_cod_data_source_block Ba0.2Fe0.1K1.6Na1.2Nb0.5O14Si4Ti1.4
_cod_database_code 1537554

loop_
_symmetry_equiv_pos_as_xyz
x,y,z
-x,-y+1/2,z
x,-y,-z
-x,y+1/2,-z
-x,-y,-z
x,y-1/2,-z
-x,y,z
x,-y-1/2,z
x+1/2,y+1/2,z+1/2
-x+1/2,-y+1,z+1/2
x+1/2,-y+1/2,-z+1/2
-x+1/2,y+1,-z+1/2
-x+1/2,-y+1/2,-z+1/2
x+1/2,y,-z+1/2
-x+1/2,y+1/2,z+1/2
x+1/2,-y,z+1/2

loop_
_atom_site_label
_atom_site_type_symbol
_atom_site_fract_x
_atom_site_fract_y
_atom_site_fract_z
_atom_site_occupancy
_atom_site_U_iso_or_equiv
O5 O-2 0 0.5357 0.3556 1 0.0
O6 O-2 0.25 0.5738 0.25 1 0.0
O1 O-2 0 0.25 0.0395 1 0.0
Fe2 Fe+3 0.2812 0.25 0.4696 0.02 0.0
O2 O-2 0.27726 0.38217 0.56861 1 0.0
O4 O-2 0 0.25 0.4774 1 0.0
Na1 Na+1 0.5 0.25 0.6886 0.2 0.0
Nb2 Nb+5 0.2812 0.25 0.4696 0.1 0.0
Si1 Si+4 0.19482 0.52398 0.35562 1 0.0
K1 K+1 0 0.25 0.24529 0.8 0.0
O3 O-2 0.25045 0.37917 0.13127 1 0.0
Ba1 Ba+2 0 0.25 0.24529 0.2 0.0
K2 K+1 0.5 0.25 0.6886 0.8 0.0
Ti1 Ti+4 0.2231 0.25 0.47225 0.43 0.0
Na2 Na+1 0 0.25 0 1 0.0
Nb1 Nb+5 0.2231 0.25 0.47225 0.15 0.0
Fe1 Fe+3 0.2231 0.25 0.47225 0.03 0.0
Ti2 Ti+4 0.2812 0.25 0.4696 0.27 0.0
